data_2208813
loop_
_publ_author_name
'Pinkus, A. G.'
'Klausmeyer, Kevin K.'
'Carson, Cody E.'
'Custard, Herman C.'

_publ_section_title
;
 Dipropiodurene
;
_journal_coeditor_code BX2001
_journal_issue 5
_journal_name_full 'Acta Crystallographica Section E'
_journal_page_first o1854
_journal_page_last o1855
_journal_paper_doi 10.1107/S160053680601261X
_journal_volume 62
_journal_year 2006
_chemical_formula_iupac 'C16 H22 O2'
_chemical_formula_moiety 'C16 H22 O2'
_chemical_formula_sum 'C16 H22 O2'
_chemical_formula_weight 246.34
_chemical_name_common Dipropiodurene
_chemical_name_systematic
;
1,1'-(2,3,5,6-tetramethyl-p-phenylene)dipropan-1-one or
2,3,5,6-tetramethyl-1,4-dipropiophenone
;
_space_group_IT_number 61
_symmetry_cell_setting orthorhombic
_symmetry_space_group_name_Hall '-P 2ac 2ab'
_symmetry_space_group_name_H-M 'P b c a'
_atom_sites_solution_hydrogens geom
_atom_sites_solution_primary direct
_atom_sites_solution_secondary difmap
_cell_angle_alpha 90.00
_cell_angle_beta 90.00
_cell_angle_gamma 90.00
_cell_formula_units_Z 4
_cell_length_a 8.6268(14)
_cell_length_b 7.682(3)
_cell_length_c 21.034(4)
_cell_measurement_reflns_used 6682
_cell_measurement_temperature 110(2)
_cell_measurement_theta_max 35.03
_cell_measurement_theta_min 3.06
_cell_volume 1393.9(6)
_computing_cell_refinement APEX2
_computing_data_collection 'APEX2 (Bruker, 2003)'
_computing_data_reduction 'SAINT-Plus (Bruker, 2003)'
_computing_molecular_graphics 'SHELXTL (Sheldrick, 2000)'
_computing_publication_material SHELXTL
_computing_structure_refinement 'SHELXL97 (Sheldrick, 1997)'
_computing_structure_solution 'SHELXS97 (Sheldrick, 1997)'
_diffrn_ambient_temperature 110(2)
_diffrn_measured_fraction_theta_full 0.997
_diffrn_measured_fraction_theta_max 0.997
_diffrn_measurement_device_type 'Bruker SMART CCD area-detector'
_diffrn_measurement_method '\f and \w'
_diffrn_radiation_monochromator graphite
_diffrn_radiation_source 'fine-focus sealed tube'
_diffrn_radiation_type MoK\a
_diffrn_radiation_wavelength 0.71073
_diffrn_reflns_av_R_equivalents 0.0337
_diffrn_reflns_av_sigmaI/netI 0.0178
_diffrn_reflns_limit_h_max 11
_diffrn_reflns_limit_h_min -11
_diffrn_reflns_limit_k_max 10
_diffrn_reflns_limit_k_min -9
_diffrn_reflns_limit_l_max 19
_diffrn_reflns_limit_l_min -27
_diffrn_reflns_number 12799
_diffrn_reflns_theta_full 28.21
_diffrn_reflns_theta_max 28.21
_diffrn_reflns_theta_min 3.05
_exptl_absorpt_coefficient_mu 0.075
_exptl_absorpt_correction_T_max 0.987
_exptl_absorpt_correction_T_min 0.974
_exptl_absorpt_correction_type multi-scan
_exptl_absorpt_process_details '(SADABS; Sheldrick, 1996)'
_exptl_crystal_colour colorless
_exptl_crystal_density_diffrn 1.174
_exptl_crystal_density_method 'not measured'
_exptl_crystal_description block
_exptl_crystal_F_000 536
_exptl_crystal_size_max 0.302
_exptl_crystal_size_mid 0.246
_exptl_crystal_size_min 0.209
_refine_diff_density_max 0.368
_refine_diff_density_min -0.163
_refine_ls_extinction_method none
_refine_ls_goodness_of_fit_ref 1.058
_refine_ls_hydrogen_treatment constr
_refine_ls_matrix_type full
_refine_ls_number_parameters 85
_refine_ls_number_reflns 1715
_refine_ls_number_restraints 0
_refine_ls_restrained_S_all 1.058
_refine_ls_R_factor_all 0.0416
_refine_ls_R_factor_gt 0.0377
_refine_ls_shift/su_max 0.001
_refine_ls_shift/su_mean 0.000
_refine_ls_structure_factor_coef Fsqd
_refine_ls_weighting_details 'calc w = 1/[\s^2^(Fo^2^)+(0.0591P)^2^+0.3963P] where P=(Fo^2^+2Fc^2^)/3'
_refine_ls_weighting_scheme calc
_refine_ls_wR_factor_gt 0.1035
_refine_ls_wR_factor_ref 0.1081
_reflns_number_gt 1535
_reflns_number_total 1715
_reflns_threshold_expression I>2\s(I)
_cod_data_source_file bx2001.cif
_cod_data_source_block I
_cod_depositor_comments
;
The following automatic conversions were performed:
'_symmetry_cell_setting' value 'Orthorhombic' changed to 'orthorhombic'
according to '/home/saulius/struct/CIF-dictionaries/cif_core.dic'
dictionary named 'cif_core.dic' version 2.4.1 from
2010-06-29.

'_geom_bond_publ_flag' value 'Y' changed to 'y' according to
'/home/saulius/struct/CIF-dictionaries/cif_core.dic' dictionary named
'cif_core.dic' version 2.4.1 from 2010-06-29 (3
times).

'_geom_angle_publ_flag' value 'Y' changed to 'y' according to
'/home/saulius/struct/CIF-dictionaries/cif_core.dic' dictionary named
'cif_core.dic' version 2.4.1 from 2010-06-29.

Automatic conversion script
Id: cif_fix_enum 1527 2010-12-29 10:47:43Z saulius 

The following automatic conversions were performed:

'_symmetry_cell_setting' value 'Orthorhombic' changed to
'orthorhombic' according to
/home/saulius/struct/CIF-dictionaries/cif_core.dic dictionary named
'cif_core.dic' version 2.4.1 from 2010-06-29.

'_geom_bond_publ_flag'
value 'Y' changed to 'y' according to
/home/saulius/struct/CIF-dictionaries/cif_core.dic dictionary named
'cif_core.dic' version 2.4.1 from 2010-06-29 (3
times).

'_geom_angle_publ_flag' value 'Y' changed to 'y' according
to /home/saulius/struct/CIF-dictionaries/cif_core.dic dictionary
named 'cif_core.dic' version 2.4.1 from 2010-06-29.

Automatic conversion script
Id: cif_fix_values 1715 2011-07-08 13:25:40Z adriana 
;
_cod_database_code 2208813
_cod_database_fobs_code 2208813

loop_
_symmetry_equiv_pos_as_xyz
'x, y, z'
'-x+1/2, -y, z+1/2'
'-x, y+1/2, -z+1/2'
'x+1/2, -y+1/2, -z'
'-x, -y, -z'
'x-1/2, y, -z-1/2'
'x, -y-1/2, z-1/2'
'-x-1/2, y-1/2, z'

loop_
_atom_site_type_symbol
_atom_site_label
_atom_site_fract_x
_atom_site_fract_y
_atom_site_fract_z
_atom_site_U_iso_or_equiv
_atom_site_adp_type
_atom_site_calc_flag
_atom_site_refinement_flags
_atom_site_occupancy
C C2 0.47454(10) 0.04316(11) 0.56283(4) 0.0168(2) Uani d . 1
C C3 0.34707(10) 0.02262(12) 0.52226(4) 0.0170(2) Uani d . 1
C C1 0.62736(11) 0.02124(12) 0.54173(4) 0.0171(2) Uani d . 1
C C5 0.44501(10) 0.08889(12) 0.63178(4) 0.0183(2) Uani d . 1
C C4 0.18314(11) 0.04672(13) 0.54611(4) 0.0213(2) Uani d . 1
H H4A 0.1855 0.0812 0.5910 0.032 Uiso calc R 1
H H4B 0.1261 -0.0629 0.5417 0.032 Uiso calc R 1
H H4C 0.1316 0.1375 0.5211 0.032 Uiso calc R 1
C C6 0.41512(13) -0.06156(13) 0.67633(4) 0.0240(2) Uani d . 1
H H6A 0.5107 -0.1323 0.6796 0.029 Uiso calc R 1
H H6B 0.3333 -0.1363 0.6578 0.029 Uiso calc R 1
C C7 0.36562(15) -0.00711(17) 0.74265(5) 0.0343(3) Uani d . 1
H H7A 0.4465 0.0655 0.7617 0.051 Uiso calc R 1
H H7B 0.3496 -0.1110 0.7689 0.051 Uiso calc R 1
H H7C 0.2688 0.0592 0.7401 0.051 Uiso calc R 1
O O1 0.44569(9) 0.23882(10) 0.64977(3) 0.0274(2) Uani d . 1
C C8 0.76383(11) 0.04693(13) 0.58593(4) 0.0217(2) Uani d . 1
H H8A 0.8230 -0.0617 0.5889 0.033 Uiso calc R 1
H H8B 0.7262 0.0797 0.6282 0.033 Uiso calc R 1
H H8C 0.8307 0.1395 0.5693 0.033 Uiso calc R 1

loop_
_atom_site_aniso_label
_atom_site_aniso_U_11
_atom_site_aniso_U_22
_atom_site_aniso_U_33
_atom_site_aniso_U_12
_atom_site_aniso_U_13
_atom_site_aniso_U_23
C2 0.0185(4) 0.0160(4) 0.0159(4) -0.0002(3) -0.0006(3) 0.0017(3)
C3 0.0161(4) 0.0167(4) 0.0183(4) 0.0001(3) -0.0003(3) 0.0020(3)
C1 0.0173(4) 0.0169(4) 0.0170(4) -0.0003(3) -0.0024(3) 0.0021(3)
C5 0.0159(4) 0.0220(5) 0.0172(4) 0.0004(3) -0.0015(3) 0.0002(3)
C4 0.0168(4) 0.0255(5) 0.0214(4) 0.0002(4) 0.0001(3) -0.0003(3)
C6 0.0301(5) 0.0244(5) 0.0175(4) -0.0011(4) 0.0020(4) 0.0021(3)
C7 0.0463(7) 0.0376(6) 0.0189(5) 0.0031(5) 0.0064(4) 0.0024(4)
O1 0.0357(4) 0.0226(4) 0.0238(4) -0.0004(3) 0.0001(3) -0.0032(3)
C8 0.0179(4) 0.0269(5) 0.0204(4) -0.0001(4) -0.0043(3) 0.0002(4)

loop_
_atom_type_symbol
_atom_type_description
_atom_type_scat_dispersion_real
_atom_type_scat_dispersion_imag
_atom_type_scat_source
C C 0.0033 0.0016 'International Tables Vol C Tables 4.2.6.8 and 6.1.1.4'
H H 0.0000 0.0000 'International Tables Vol C Tables 4.2.6.8 and 6.1.1.4'
O O 0.0106 0.0060 'International Tables Vol C Tables 4.2.6.8 and 6.1.1.4'

loop_
_geom_angle_atom_site_label_1
_geom_angle_atom_site_label_2
_geom_angle_atom_site_label_3
_geom_angle_site_symmetry_1
_geom_angle_site_symmetry_3
_geom_angle
_geom_angle_publ_flag
C3 C2 C1 . . 122.14(8) ?
C3 C2 C5 . . 118.54(8) ?
C1 C2 C5 . . 119.32(8) ?
C2 C3 C1 . 5_656 119.17(8) ?
C2 C3 C4 . . 121.22(8) ?
C1 C3 C4 5_656 . 119.61(8) ?
C2 C1 C3 . 5_656 118.68(8) ?
C2 C1 C8 . . 121.46(8) ?
C3 C1 C8 5_656 . 119.85(8) ?
O1 C5 C6 . . 122.29(9) ?
O1 C5 C2 . . 121.25(8) ?
C6 C5 C2 . . 116.46(8) y
C3 C4 H4A . . 109.5 ?
C3 C4 H4B . . 109.5 ?
H4A C4 H4B . . 109.5 ?
C3 C4 H4C . . 109.5 ?
H4A C4 H4C . . 109.5 ?
H4B C4 H4C . . 109.5 ?
C5 C6 C7 . . 114.05(9) ?
C5 C6 H6A . . 108.7 ?
C7 C6 H6A . . 108.7 ?
C5 C6 H6B . . 108.7 ?
C7 C6 H6B . . 108.7 ?
H6A C6 H6B . . 107.6 ?
C6 C7 H7A . . 109.5 ?
C6 C7 H7B . . 109.5 ?
H7A C7 H7B . . 109.5 ?
C6 C7 H7C . . 109.5 ?
H7A C7 H7C . . 109.5 ?
H7B C7 H7C . . 109.5 ?
C1 C8 H8A . . 109.5 ?
C1 C8 H8B . . 109.5 ?
H8A C8 H8B . . 109.5 ?
C1 C8 H8C . . 109.5 ?
H8A C8 H8C . . 109.5 ?
H8B C8 H8C . . 109.5 ?

loop_
_geom_bond_atom_site_label_1
_geom_bond_atom_site_label_2
_geom_bond_site_symmetry_2
_geom_bond_distance
_geom_bond_publ_flag
C2 C3 . 1.4009(12) ?
C2 C1 . 1.4012(13) ?
C5 O1 . 1.2124(13) y
C2 C5 . 1.5137(12) y
C5 C6 . 1.5101(14) y
C3 C1 5_656 1.4049(13) ?
C3 C4 . 1.5119(13) ?
C1 C8 . 1.5130(12) ?
C4 H4A . 0.9800 ?
C4 H4B . 0.9800 ?
C4 H4C . 0.9800 ?
C6 C7 . 1.5177(14) ?
C6 H6A . 0.9900 ?
C6 H6B . 0.9900 ?
C7 H7A . 0.9800 ?
C7 H7B . 0.9800 ?
C7 H7C . 0.9800 ?
C8 H8A . 0.9800 ?
C8 H8B . 0.9800 ?
C8 H8C . 0.9800 ?

loop_
_geom_torsion_atom_site_label_1
_geom_torsion_atom_site_label_2
_geom_torsion_atom_site_label_3
_geom_torsion_atom_site_label_4
_geom_torsion
C1 C2 C5 O1 86.50(11)
